data_2008162
loop_
_publ_author_name
'Badorrey, Ram\'on'
'Cativiela, Carlos'
'D\'iaz-de-Villegas, Mar\'ia D.'
'G\'alvez, Jos\'e A.'
'Lape\~na, Yolanda'

_publ_section_title
;
 2-<i>tert</i>-Butoxycarbonylamino-2-isopropyl-4-pentenamide, a new
 conformationally restricted \a,\a-dialkylglycine derivative
;
_journal_issue 2
_journal_name_full 'Acta Crystallographica Section C'
_journal_page_first 241
_journal_page_last 243
_journal_paper_doi 10.1107/S010827019801172X
_journal_volume 55
_journal_year 1999
_chemical_formula_sum 'C13 H24 N2 O3'
_chemical_formula_weight 256.34
_chemical_name_systematic
;
 tert-butyl N-(1-aminocarbonyl-1-isopropylbut-3-enyl)carbamate
;
_space_group_IT_number 14
_symmetry_cell_setting monoclinic
_symmetry_space_group_name_Hall '-P 2yn'
_symmetry_space_group_name_H-M 'P 1 21/n 1'
_cell_angle_alpha 90.000(5)
_cell_angle_beta 110.060(5)
_cell_angle_gamma 90.000(5)
_cell_formula_units_Z 4
_cell_length_a 10.696(5)
_cell_length_b 11.305(5)
_cell_length_c 13.301(5)
_cell_measurement_reflns_used 41
_cell_measurement_temperature 293(2)
_cell_measurement_theta_max 12.5
_cell_measurement_theta_min 4.57
_cell_volume 1510.8(11)
_computing_cell_refinement XSCANS
_computing_data_collection 'XSCANS (Siemens, 1993)'
_computing_data_reduction XSCANS
_computing_molecular_graphics 'SHELXTL-Plus (Sheldrick, 1989)'
_computing_publication_material SHELXL93
_computing_structure_refinement 'SHELXL93 (Sheldrick, 1993)'
_computing_structure_solution 'SIR92 (Altomare et al., 1994)'
_diffrn_measurement_device_type 'Siemens P4'
_diffrn_measurement_method \w/2\q
_diffrn_radiation_type MoK\a
_diffrn_radiation_wavelength 0.71069
_diffrn_reflns_av_R_equivalents 0.044
_diffrn_reflns_limit_h_max 12
_diffrn_reflns_limit_h_min -1
_diffrn_reflns_limit_k_max 13
_diffrn_reflns_limit_k_min -13
_diffrn_reflns_limit_l_max 15
_diffrn_reflns_limit_l_min -15
_diffrn_reflns_number 6067
_diffrn_reflns_theta_max 25
_diffrn_standards_decay_% 0
_diffrn_standards_interval_count 100
_diffrn_standards_number 3
_exptl_absorpt_coefficient_mu 0.080
_exptl_absorpt_correction_type none
_exptl_crystal_colour Colourless
_exptl_crystal_density_diffrn 1.127
_exptl_crystal_density_method 'not measured'
_exptl_crystal_description Prism
_exptl_crystal_F_000 560
_exptl_crystal_size_max 0.30
_exptl_crystal_size_mid 0.18
_exptl_crystal_size_min 0.14
_refine_diff_density_max 0.154
_refine_diff_density_min -0.178
_refine_ls_extinction_method none
_refine_ls_goodness_of_fit_ref 1.006
_refine_ls_hydrogen_treatment 'H atoms: see below'
_refine_ls_number_parameters 165
_refine_ls_number_reflns 2672
_refine_ls_R_factor_gt 0.054
_refine_ls_shift/su_max <0.001
_refine_ls_structure_factor_coef Fsqd
_refine_ls_weighting_details 'w = 1/[\s^2^(Fo^2^)+(0.0712P)^2^+0.2966P] where P=(Fo^2^+2Fc^2^)/3'
_refine_ls_weighting_scheme calc
_refine_ls_wR_factor_ref 0.154
_reflns_number_gt 1548
_reflns_number_total 2672
_reflns_threshold_expression F>4\s(F)
_cod_data_source_file jz1318.cif
_cod_data_source_block alpro
_cod_original_sg_symbol_H-M 'P 21/n'
_cod_database_code 2008162
_cod_database_fobs_code 2008162

loop_
_symmetry_equiv_pos_as_xyz
'x, y, z'
'-x+1/2, y+1/2, -z+1/2'
'-x, -y, -z'
'x-1/2, -y-1/2, z-1/2'

loop_
_atom_site_label
_atom_site_fract_x
_atom_site_fract_y
_atom_site_fract_z
_atom_site_U_iso_or_equiv
_atom_site_adp_type
_atom_site_calc_flag
_atom_site_refinement_flags
_atom_site_occupancy
_atom_site_disorder_assembly
_atom_site_disorder_group
_atom_site_type_symbol
O1 0.95051(18) 0.12909(16) 0.05082(16) 0.0563(6) Uani d . 1 . . O
O2 1.07539(18) 0.46121(18) 0.29116(16) 0.0597(6) Uani d . 1 . . O
O3 0.85454(17) 0.42291(17) 0.21227(15) 0.0543(6) Uani d . 1 . . O
N1 1.1587(2) 0.05997(19) 0.10204(19) 0.0526(6) Uani d . 1 . . N
H1A 1.1286 -0.0048 0.0555 0.078(3) Uiso d R 1 . . H
H1B 1.2401 0.0659 0.1416 0.078(3) Uiso d R 1 . . H
N2 0.9962(2) 0.30736(18) 0.17582(16) 0.0405(5) Uani d . 1 . . N
H2 0.9297 0.2663 0.1365 0.078(3) Uiso d R 1 . . H
C1 1.0695(3) 0.1418(2) 0.1033(2) 0.0409(6) Uani d . 1 . . C
C2 1.1189(2) 0.2556(2) 0.1691(2) 0.0388(6) Uani d . 1 . . C
C3 0.9856(3) 0.4026(2) 0.2327(2) 0.0421(6) Uani d . 1 . . C
C4 0.8074(3) 0.4926(3) 0.2849(3) 0.0574(8) Uani d . 1 . . C
C5 0.6589(4) 0.4834(5) 0.2338(4) 0.144(2) Uani d . 1 . . C
H5A 0.6311 0.5220 0.1654 0.151(5) Uiso calc R 1 . . H
H5B 0.6172 0.5208 0.2789 0.151(5) Uiso calc R 1 . . H
H5C 0.6336 0.4016 0.2245 0.151(5) Uiso calc R 1 . . H
C6 0.8536(4) 0.6178(3) 0.2928(4) 0.1043(15) Uani d . 1 . . C
H6A 0.8234 0.6532 0.2230 0.151(5) Uiso calc R 1 . . H
H6B 0.9491 0.6199 0.3215 0.151(5) Uiso calc R 1 . . H
H6C 0.8181 0.6610 0.3391 0.151(5) Uiso calc R 1 . . H
C7 0.8516(5) 0.4329(4) 0.3911(3) 0.1145(16) Uani d . 1 . . C
H7A 0.8202 0.3527 0.3827 0.151(5) Uiso calc R 1 . . H
H7B 0.8160 0.4741 0.4384 0.151(5) Uiso calc R 1 . . H
H7C 0.9470 0.4334 0.4207 0.151(5) Uiso calc R 1 . . H
C8 1.2175(3) 0.2277(2) 0.2820(2) 0.0488(7) Uani d . 1 . . C
H8A 1.3015 0.1964 0.2794 0.078(3) Uiso d R 1 . . H
H8B 1.2539 0.3054 0.3133 0.078(3) Uiso d R 1 . . H
C9 1.1599(3) 0.1567(3) 0.3491(2) 0.0641(9) Uani d . 1 . . C
H9 1.1346 0.1014 0.3250 0.078(3) Uiso d R 1 . . H
C10 1.1569(4) 0.1876(4) 0.4410(3) 0.0917(13) Uani d . 1 . . C
H10A 1.1959 0.2676 0.4820 0.078(3) Uiso d R 1 . . H
H10B 1.1058 0.1484 0.4795 0.078(3) Uiso d R 1 . . H
C11 1.1788(3) 0.3423(2) 0.1056(3) 0.0541(8) Uani d . 1 . . C
H11 1.1871 0.4143 0.1539 0.078(3) Uiso d R 1 . . H
C12 1.3201(3) 0.3106(3) 0.1101(3) 0.0837(12) Uani d . 1 . . C
H12A 1.3391 0.3811 0.0676 0.151(5) Uiso d R 1 . . H
H12B 1.3208 0.2242 0.0783 0.151(5) Uiso d R 1 . . H
H12C 1.3798 0.3193 0.1904 0.151(5) Uiso d R 1 . . H
C13 1.0864(4) 0.3579(3) -0.0106(3) 0.0840(11) Uani d . 1 . . C
H13A 1.1145 0.4217 -0.0439 0.151(5) Uiso d R 1 . . H
H13B 1.0973 0.2771 -0.0488 0.151(5) Uiso d R 1 . . H
H13C 0.9876 0.3733 -0.0116 0.151(5) Uiso d R 1 . . H

loop_
_atom_site_aniso_label
_atom_site_aniso_U_11
_atom_site_aniso_U_22
_atom_site_aniso_U_33
_atom_site_aniso_U_12
_atom_site_aniso_U_13
_atom_site_aniso_U_23
O1 0.0337(11) 0.0491(12) 0.0739(13) 0.0021(9) 0.0030(10) -0.0220(10)
O2 0.0404(11) 0.0587(13) 0.0771(14) -0.0129(10) 0.0166(10) -0.0312(11)
O3 0.0344(10) 0.0631(13) 0.0636(12) 0.0057(9) 0.0143(9) -0.0254(10)
N1 0.0379(13) 0.0433(13) 0.0678(15) 0.0072(11) 0.0069(11) -0.0175(11)
N2 0.0309(12) 0.0387(12) 0.0512(13) -0.0007(9) 0.0130(10) -0.0125(10)
C1 0.0364(15) 0.0373(14) 0.0473(15) 0.0031(13) 0.0122(13) -0.0040(12)
C2 0.0302(13) 0.0342(14) 0.0502(15) 0.0015(11) 0.0113(12) -0.0078(12)
C3 0.0386(15) 0.0423(15) 0.0463(15) 0.0015(13) 0.0160(13) -0.0034(13)
C4 0.0495(17) 0.062(2) 0.068(2) 0.0029(15) 0.0294(16) -0.0197(16)
C5 0.055(3) 0.186(5) 0.189(5) 0.018(3) 0.041(3) -0.100(4)
C6 0.136(4) 0.061(2) 0.147(4) 0.011(2) 0.088(3) -0.016(2)
C7 0.142(4) 0.132(4) 0.099(3) 0.004(3) 0.081(3) 0.001(3)
C8 0.0331(15) 0.0490(17) 0.0569(17) -0.0013(12) 0.0057(13) -0.0071(14)
C9 0.064(2) 0.062(2) 0.0540(19) 0.0001(17) 0.0042(17) 0.0017(16)
C10 0.096(3) 0.115(3) 0.061(2) -0.008(3) 0.023(2) 0.003(2)
C11 0.0550(18) 0.0438(16) 0.076(2) -0.0029(14) 0.0379(17) -0.0070(15)
C12 0.071(2) 0.073(2) 0.130(3) -0.0071(19) 0.063(2) -0.007(2)
C13 0.101(3) 0.080(2) 0.075(2) 0.007(2) 0.037(2) 0.023(2)

loop_
_atom_type_symbol
_atom_type_description
_atom_type_scat_dispersion_real
_atom_type_scat_dispersion_imag
_atom_type_scat_source
C C 0.0033 0.0016 'International Tables Vol C Tables 4.2.6.8 and 6.1.1.4'
H H 0.0000 0.0000 'International Tables Vol C Tables 4.2.6.8 and 6.1.1.4'
N N 0.0061 0.0033 'International Tables Vol C Tables 4.2.6.8 and 6.1.1.4'
O O 0.0106 0.0060 'International Tables Vol C Tables 4.2.6.8 and 6.1.1.4'

loop_
_geom_angle_atom_site_label_1
_geom_angle_atom_site_label_2
_geom_angle_atom_site_label_3
_geom_angle
_geom_angle_publ_flag
C3 O3 C4 121.8(2) yes
C1 N1 H1A 117.6 ?
C1 N1 H1B 121.5 ?
H1A N1 H1B 121.0 ?
C3 N2 C2 127.2(2) yes
C3 N2 H2 124.3 ?
C2 N2 H2 108.5 ?
O1 C1 N1 121.1(2) yes
O1 C1 C2 120.3(2) yes
N1 C1 C2 118.6(2) yes
N2 C2 C8 110.4(2) yes
N2 C2 C1 103.15(19) yes
C8 C2 C1 111.6(2) yes
N2 C2 C11 108.9(2) yes
C8 C2 C11 112.6(2) yes
C1 C2 C11 109.8(2) yes
O2 C3 N2 127.0(2) yes
O2 C3 O3 125.3(2) yes
N2 C3 O3 107.8(2) yes
O3 C4 C7 108.3(3) ?
O3 C4 C6 112.1(3) ?
C7 C4 C6 112.0(3) ?
O3 C4 C5 102.4(2) ?
C7 C4 C5 109.9(4) ?
C6 C4 C5 111.8(3) ?
C4 C5 H5A 109.5 ?
C4 C5 H5B 109.5 ?
H5A C5 H5B 109.5 ?
C4 C5 H5C 109.5 ?
H5A C5 H5C 109.5 ?
H5B C5 H5C 109.5 ?
C4 C6 H6A 109.5 ?
C4 C6 H6B 109.5 ?
H6A C6 H6B 109.5 ?
C4 C6 H6C 109.5 ?
H6A C6 H6C 109.5 ?
H6B C6 H6C 109.5 ?
C4 C7 H7A 109.5 ?
C4 C7 H7B 109.5 ?
H7A C7 H7B 109.5 ?
C4 C7 H7C 109.5 ?
H7A C7 H7C 109.5 ?
H7B C7 H7C 109.5 ?
C9 C8 C2 114.3(2) ?
C9 C8 H8A 113.8 ?
C2 C8 H8A 111.7 ?
C9 C8 H8B 114.2 ?
C2 C8 H8B 105.4 ?
H8A C8 H8B 95.8 ?
C10 C9 C8 125.4(3) ?
C10 C9 H9 122.6 ?
C8 C9 H9 112.0 ?
C9 C10 H10A 125.8 ?
C9 C10 H10B 125.4 ?
H10A C10 H10B 108.1 ?
C13 C11 C12 110.6(3) ?
C13 C11 C2 112.0(2) ?
C12 C11 C2 114.3(3) ?
C13 C11 H11 115.5 ?
C12 C11 H11 106.8 ?
C2 C11 H11 97.1 ?
C11 C12 H12A 100.0 ?
C11 C12 H12B 109.9 ?
H12A C12 H12B 117.3 ?
C11 C12 H12C 105.5 ?
H12A C12 H12C 108.6 ?
H12B C12 H12C 114.0 ?
C11 C13 H13A 111.1 ?
C11 C13 H13B 104.1 ?
H13A C13 H13B 108.9 ?
C11 C13 H13C 108.9 ?
H13A C13 H13C 110.0 ?
H13B C13 H13C 113.7 ?

loop_
_geom_bond_atom_site_label_1
_geom_bond_atom_site_label_2
_geom_bond_site_symmetry_2
_geom_bond_distance
_geom_bond_publ_flag
O1 C1 . 1.232(3) yes
O2 C3 . 1.206(3) yes
O3 C3 . 1.353(3) yes
O3 C4 . 1.464(3) yes
N1 C1 . 1.333(3) yes
N1 H1A . 0.9409 ?
N1 H1B . 0.8521 ?
N2 C3 . 1.343(3) yes
N2 C2 . 1.468(3) yes
N2 H2 . 0.8598 ?
C1 C2 . 1.544(3) yes
C2 C8 . 1.543(4) yes
C2 C11 . 1.567(4) yes
C4 C7 . 1.488(5) ?
C4 C6 . 1.491(5) ?
C4 C5 . 1.501(5) ?
C5 H5A . 0.9600 ?
C5 H5B . 0.9600 ?
C5 H5C . 0.9600 ?
C6 H6A . 0.9600 ?
C6 H6B . 0.9600 ?
C6 H6C . 0.9600 ?
C7 H7A . 0.9600 ?
C7 H7B . 0.9600 ?
C7 H7C . 0.9600 ?
C8 C9 . 1.483(4) ?
C8 H8A . 0.9770 ?
C8 H8B . 0.9935 ?
C9 C10 . 1.282(4) ?
C9 H9 . 0.7122 ?
C10 H10A . 1.0641 ?
C10 H10B . 0.9733 ?
C11 C13 . 1.532(4) ?
C11 C12 . 1.534(4) ?
C11 H11 . 1.0215 ?
C12 H12A . 1.0365 ?
C12 H12B . 1.0654 ?
C12 H12C . 1.0447 ?
C13 H13A . 0.9475 ?
C13 H13B . 1.0704 ?
C13 H13C . 1.0670 ?

loop_
_geom_hbond_atom_site_label_D
_geom_hbond_atom_site_label_H
_geom_hbond_atom_site_label_A
_geom_hbond_site_symmetry_A
_geom_hbond_distance_DH
_geom_hbond_distance_HA
_geom_hbond_distance_DA
_geom_hbond_angle_DHA
N2 H2 O1 . 0.86 1.98 2.551(3) 122.7
N1 H1A O1 3_755 0.94 1.97 2.905(3) 173.8
N1 H1B O2 2_745 0.85 2.21 2.930(3) 142.1

loop_
_geom_torsion_atom_site_label_1
_geom_torsion_atom_site_label_2
_geom_torsion_atom_site_label_3
_geom_torsion_atom_site_label_4
_geom_torsion
C3 N2 C2 C8 54.6(3)
C3 N2 C2 C1 173.9(2)
C3 N2 C2 C11 -69.5(3)
O1 C1 C2 N2 16.7(3)
N1 C1 C2 N2 -165.3(2)
O1 C1 C2 C8 135.2(3)
N1 C1 C2 C8 -46.8(3)
O1 C1 C2 C11 -99.2(3)
N1 C1 C2 C11 78.7(3)
C2 N2 C3 O2 -2.3(5)
C2 N2 C3 O3 177.2(2)
C4 O3 C3 O2 -21.1(4)
C4 O3 C3 N2 159.3(2)
C3 O3 C4 C7 -60.2(4)
C3 O3 C4 C6 63.8(4)
C3 O3 C4 C5 -176.2(3)
N2 C2 C8 C9 51.7(3)
C1 C2 C8 C9 -62.4(3)
C11 C2 C8 C9 173.5(2)
C2 C8 C9 C10 -122.8(4)
N2 C2 C11 C13 -63.9(3)
C8 C2 C11 C13 173.3(2)
C1 C2 C11 C13 48.3(3)
N2 C2 C11 C12 169.3(3)
C8 C2 C11 C12 46.5(3)
C1 C2 C11 C12 -78.4(3)

loop_
_cod_related_entry_id
_cod_related_entry_database
_cod_related_entry_code
1 ChemSpider 21105662
